data_1575054
loop_
_publ_author_name
'Yakubovich, Olga'
'Kiriukhina, Galina'
'Shvanskaya, Larisa'
'Vasiliev, Alexander'

_publ_section_title
;
 Crystal Chemistry and Thermodynamic Properties of Mineralogically
 Probable Phosphate Ca2.62Cu1.94Co1.44(PO4)4---Structurally Related to
 Natural Arsenate Zubkovaite
;
_journal_issue 6
_journal_name_full Minerals
_journal_page_first 645
_journal_paper_doi 10.3390/min15060645
_journal_volume 15
_journal_year 2025
_chemical_formula_sum 'Ca5.25 Co2.87 Cu3.88 O32 P8'
_chemical_formula_weight 1385.84
_space_group_crystal_system monoclinic
_space_group_IT_number 14
_space_group_name_Hall '-P 2yn'
_space_group_name_H-M_alt 'P 1 21/n 1'
_atom_sites_solution_primary direct
_atom_sites_solution_secondary difmap
_audit_creation_method SHELXL-2016/6
_cell_angle_alpha 90
_cell_angle_beta 93.993(2)
_cell_angle_gamma 90
_cell_formula_units_Z 1
_cell_length_a 8.8040(2)
_cell_length_b 4.89700(10)
_cell_length_c 14.5772(3)
_cell_measurement_reflns_used 3089
_cell_measurement_temperature 293(2)
_cell_measurement_theta_max 32.247
_cell_measurement_theta_min 4.165
_cell_volume 626.94(2)
_computing_cell_refinement
;
CrysAlisPro, Agilent Technologies,
Version 1.171.37.35 (release 13-08-2014 CrysAlis171 .NET)
(compiled Aug 13 2014,18:06:01)
;
_computing_data_collection
;
CrysAlisPro, Agilent Technologies,
Version 1.171.37.35 (release 13-08-2014 CrysAlis171 .NET)
(compiled Aug 13 2014,18:06:01)
;
_computing_data_reduction
;
CrysAlisPro, Agilent Technologies,
Version 1.171.37.35 (release 13-08-2014 CrysAlis171 .NET)
(compiled Aug 13 2014,18:06:01)
;
_computing_molecular_graphics DIAMOND
_computing_structure_refinement 'SHELXL-2016/6 (Sheldrick, 2016)'
_computing_structure_solution SHELXT
_diffrn_ambient_temperature 293(2)
_diffrn_detector_area_resol_mean 16.063
_diffrn_measured_fraction_theta_full 0.998
_diffrn_measured_fraction_theta_max 0.999
_diffrn_measurement_device_type 'Xcalibur, Sapphire3'
_diffrn_measurement_method '\w scans'
_diffrn_radiation_type MoK\a
_diffrn_radiation_wavelength 0.71073
_diffrn_reflns_av_R_equivalents 0.0273
_diffrn_reflns_av_unetI/netI 0.0283
_diffrn_reflns_Laue_measured_fraction_full 0.998
_diffrn_reflns_Laue_measured_fraction_max 0.999
_diffrn_reflns_limit_h_max 10
_diffrn_reflns_limit_h_min -12
_diffrn_reflns_limit_k_max 5
_diffrn_reflns_limit_k_min -6
_diffrn_reflns_limit_l_max 15
_diffrn_reflns_limit_l_min -20
_diffrn_reflns_number 5597
_diffrn_reflns_point_group_measured_fraction_full 0.998
_diffrn_reflns_point_group_measured_fraction_max 0.999
_diffrn_reflns_theta_full 25.242
_diffrn_reflns_theta_max 29.997
_diffrn_reflns_theta_min 2.792
_diffrn_source 'Enhance (Mo) X-ray Source'
_exptl_absorpt_coefficient_mu 6.811
_exptl_absorpt_correction_T_max 1.000
_exptl_absorpt_correction_T_min 0.774
_exptl_absorpt_correction_type gaussian
_exptl_absorpt_process_details
;
CrysAlisPro 1.171.42.49 (Rigaku Oxford Diffraction, 2022)
Numerical absorption correction based on gaussian integration over
a multifaceted crystal model
Empirical absorption correction using spherical harmonics,
implemented in SCALE3 ABSPACK scaling algorithm.
;
_exptl_crystal_colour purple
_exptl_crystal_density_diffrn 3.671
_exptl_crystal_description prism
_exptl_crystal_F_000 671
_exptl_crystal_size_max 0.310
_exptl_crystal_size_mid 0.130
_exptl_crystal_size_min 0.040
_exptl_transmission_factor_max 0.797
_exptl_transmission_factor_min 0.446
_refine_diff_density_max 0.769
_refine_diff_density_min -0.772
_refine_diff_density_rms 0.148
_refine_ls_extinction_coef 0.0020(3)
_refine_ls_extinction_expression Fc^*^=kFc[1+0.001xFc^2^\l^3^/sin(2\q)]^-1/4^
_refine_ls_extinction_method 'SHELXL-2016/6 (Sheldrick 2016)'
_refine_ls_goodness_of_fit_ref 1.283
_refine_ls_hydrogen_treatment undef
_refine_ls_matrix_type full
_refine_ls_number_parameters 124
_refine_ls_number_reflns 1825
_refine_ls_number_restraints 0
_refine_ls_restrained_S_all 1.283
_refine_ls_R_factor_all 0.0410
_refine_ls_R_factor_gt 0.0378
_refine_ls_shift/su_max 0.000
_refine_ls_shift/su_mean 0.000
_refine_ls_structure_factor_coef Fsqd
_refine_ls_weighting_details 'w=1/[\s^2^(Fo^2^)+(0.0050P)^2^+3.6000P] where P=(Fo^2^+2Fc^2^)/3'
_refine_ls_weighting_scheme calc
_refine_ls_wR_factor_gt 0.0730
_refine_ls_wR_factor_ref 0.0741
_reflns_Friedel_coverage 0.000
_reflns_number_gt 1694
_reflns_number_total 1825
_reflns_threshold_expression 'I > 2\s(I)'
_cod_data_source_file 522-2_full.cif
_cod_data_source_block shelx
_cod_depositor_comments
;
The following automatic conversions were performed:

data item '_atom_sites_solution_secondary' value 'diffmap' was
changed to 'difmap'.

Automatic conversion script
Id: cif_fix_values 8170 2020-07-09 18:12:32Z antanas 
;
_cod_original_sg_symbol_H-M 'P 21/n'
_cod_database_code 1575054
_shelx_shelxl_version_number 2016/6
_shelx_space_group_comment
;
The symmetry employed for this shelxl refinement is uniquely defined
by the following loop, which should always be used as a source of
symmetry information in preference to the above space-group names.
They are only intended as comments.
;
_shelx_estimated_absorpt_t_min 0.227
_shelx_estimated_absorpt_t_max 0.772
_exptl_absorpt_special_details
;
Empirical correction (ABSPACK) includes:
- Absorption correction using spherical harmonics
- Frame scaling
;

loop_
_space_group_symop_operation_xyz
'x, y, z'
'-x+1/2, y+1/2, -z+1/2'
'-x, -y, -z'
'x-1/2, -y-1/2, z-1/2'

loop_
_atom_site_label
_atom_site_type_symbol
_atom_site_fract_x
_atom_site_fract_y
_atom_site_fract_z
_atom_site_U_iso_or_equiv
_atom_site_adp_type
_atom_site_occupancy
_atom_site_site_symmetry_order
_atom_site_calc_flag
_atom_site_refinement_flags_posn
_atom_site_refinement_flags_adp
_atom_site_refinement_flags_occupancy
_atom_site_disorder_assembly
_atom_site_disorder_group
Cu2 Cu 0.500000 0.000000 0.500000 0.01053(18) Uani 1 2 d S . P . .
Co1 Co 0.32038(6) 0.47909(11) 0.62037(4) 0.01357(18) Uani 0.53(3) 1 d . . P . .
Cu1 Cu 0.32038(6) 0.47909(11) 0.62037(4) 0.01357(18) Uani 0.47(3) 1 d . . P . .
Ca2 Ca 0.500000 1.000000 1.000000 0.0117(3) Uani 0.625(12) 2 d S . P . .
Co2 Co 0.500000 1.000000 1.000000 0.0117(3) Uani 0.375(12) 2 d S . P . .
Ca1 Ca 0.04023(9) 0.53530(17) 0.23560(6) 0.01270(19) Uani 1 1 d . . . . .
P1 P 0.34151(11) 0.49025(19) 0.40507(7) 0.0074(2) Uani 1 1 d . . . . .
P2 P 0.37855(12) 0.4895(2) 0.84517(8) 0.0120(2) Uani 1 1 d . . . . .
O1 O 0.4000(3) 0.7875(6) 0.39869(19) 0.0116(6) Uani 1 1 d . . . . .
O2 O 0.2570(3) 0.3997(6) 0.3174(2) 0.0129(6) Uani 1 1 d . . . . .
O3 O 0.4886(3) 0.3084(6) 0.41840(19) 0.0093(5) Uani 1 1 d . . . . .
O4 O 0.2486(3) 0.4496(6) 0.48902(19) 0.0138(6) Uani 1 1 d . . . . .
O5 O 0.2121(3) 0.5751(6) 0.8572(2) 0.0155(6) Uani 1 1 d . . . . .
O6 O 0.3936(4) 0.1799(6) 0.8634(2) 0.0189(7) Uani 1 1 d . . . . .
O7 O 0.4144(4) 0.5377(7) 0.7437(2) 0.0213(7) Uani 1 1 d . . . . .
O8 O 0.4925(4) 0.6575(7) 0.9030(3) 0.0248(8) Uani 1 1 d . . . . .

loop_
_atom_site_aniso_label
_atom_site_aniso_U_11
_atom_site_aniso_U_22
_atom_site_aniso_U_33
_atom_site_aniso_U_23
_atom_site_aniso_U_13
_atom_site_aniso_U_12
Cu2 0.0159(4) 0.0057(3) 0.0097(3) 0.0014(2) -0.0016(2) -0.0012(3)
Co1 0.0134(3) 0.0133(3) 0.0145(3) 0.0012(2) 0.0044(2) -0.0037(2)
Cu1 0.0134(3) 0.0133(3) 0.0145(3) 0.0012(2) 0.0044(2) -0.0037(2)
Ca2 0.0076(5) 0.0165(5) 0.0111(5) -0.0040(4) 0.0006(3) 0.0008(4)
Co2 0.0076(5) 0.0165(5) 0.0111(5) -0.0040(4) 0.0006(3) 0.0008(4)
Ca1 0.0119(4) 0.0148(4) 0.0112(4) -0.0003(3) -0.0002(3) 0.0034(3)
P1 0.0080(4) 0.0063(4) 0.0079(4) 0.0005(3) 0.0013(3) -0.0005(3)
P2 0.0108(5) 0.0071(4) 0.0188(5) 0.0039(4) 0.0052(4) 0.0015(4)
O1 0.0181(15) 0.0093(12) 0.0071(13) -0.0002(10) -0.0015(11) -0.0040(11)
O2 0.0135(14) 0.0145(13) 0.0100(14) -0.0019(11) -0.0041(11) -0.0012(11)
O3 0.0077(13) 0.0102(12) 0.0100(13) 0.0034(10) 0.0004(10) -0.0004(10)
O4 0.0153(15) 0.0166(14) 0.0100(13) -0.0004(11) 0.0052(11) -0.0042(12)
O5 0.0096(14) 0.0123(13) 0.0250(17) -0.0018(12) 0.0031(12) -0.0002(11)
O6 0.0200(17) 0.0097(14) 0.0284(18) 0.0077(12) 0.0120(13) 0.0041(12)
O7 0.0213(17) 0.0222(16) 0.0215(16) 0.0072(13) 0.0090(13) -0.0037(13)
O8 0.0108(16) 0.0249(17) 0.038(2) -0.0075(15) -0.0076(14) 0.0028(13)

loop_
_atom_type_symbol
_atom_type_description
_atom_type_scat_dispersion_real
_atom_type_scat_dispersion_imag
_atom_type_scat_source
O O 0.0106 0.0060 'International Tables Vol C Tables 4.2.6.8 and 6.1.1.4'
P P 0.1023 0.0942 'International Tables Vol C Tables 4.2.6.8 and 6.1.1.4'
Co Co 0.3494 0.9721 'International Tables Vol C Tables 4.2.6.8 and 6.1.1.4'
Cu Cu 0.3201 1.2651 'International Tables Vol C Tables 4.2.6.8 and 6.1.1.4'
Ca Ca 0.2262 0.3064 'International Tables Vol C Tables 4.2.6.8 and 6.1.1.4'

loop_
_geom_angle_atom_site_label_1
_geom_angle_atom_site_label_2
_geom_angle_atom_site_label_3
_geom_angle
_geom_angle_site_symmetry_1
_geom_angle_site_symmetry_3
_geom_angle_publ_flag
O3 Cu2 O3 180.0 . 3_656 ?
O3 Cu2 O1 92.89(12) . 3_666 ?
O3 Cu2 O1 87.11(12) 3_656 3_666 ?
O3 Cu2 O1 87.11(12) . 1_545 ?
O3 Cu2 O1 92.89(12) 3_656 1_545 ?
O1 Cu2 O1 180.0 3_666 1_545 ?
O3 Cu2 Ca1 48.96(8) . 2_545 ?
O3 Cu2 Ca1 131.04(9) 3_656 2_545 ?
O1 Cu2 Ca1 137.33(8) 3_666 2_545 ?
O1 Cu2 Ca1 42.67(8) 1_545 2_545 ?
O3 Cu2 Ca1 131.04(8) . 4_666 ?
O3 Cu2 Ca1 48.96(9) 3_656 4_666 ?
O1 Cu2 Ca1 42.67(8) 3_666 4_666 ?
O1 Cu2 Ca1 137.33(8) 1_545 4_666 ?
Ca1 Cu2 Ca1 180.0 2_545 4_666 ?
O7 Co1 O4 172.04(13) . . ?
O7 Co1 O5 92.89(13) . 2_546 ?
O4 Co1 O5 92.62(13) . 2_546 ?
O7 Co1 O3 83.00(12) . 3_666 ?
O4 Co1 O3 89.06(11) . 3_666 ?
O5 Co1 O3 130.88(12) 2_546 3_666 ?
O7 Co1 O6 98.63(14) . 2_556 ?
O4 Co1 O6 85.22(13) . 2_556 ?
O5 Co1 O6 107.07(12) 2_546 2_556 ?
O3 Co1 O6 121.97(11) 3_666 2_556 ?
O7 Co1 Ca2 143.00(10) . 2_546 ?
O4 Co1 Ca2 42.79(9) . 2_546 ?
O5 Co1 Ca2 89.48(9) 2_546 2_546 ?
O3 Co1 Ca2 121.89(8) 3_666 2_546 ?
O6 Co1 Ca2 45.96(9) 2_556 2_546 ?
O7 Co1 Ca1 42.01(9) . 4_676 ?
O4 Co1 Ca1 130.95(9) . 4_676 ?
O5 Co1 Ca1 132.69(10) 2_546 4_676 ?
O3 Co1 Ca1 49.44(8) 3_666 4_676 ?
O6 Co1 Ca1 95.61(9) 2_556 4_676 ?
Ca2 Co1 Ca1 133.48(2) 2_546 4_676 ?
O7 Co1 Ca1 58.81(10) . 4_666 ?
O4 Co1 Ca1 122.40(9) . 4_666 ?
O5 Co1 Ca1 46.06(9) 2_546 4_666 ?
O3 Co1 Ca1 93.38(8) 3_666 4_666 ?
O6 Co1 Ca1 136.78(9) 2_556 4_666 ?
Ca2 Co1 Ca1 135.47(2) 2_546 4_666 ?
Ca1 Co1 Ca1 89.41(2) 4_676 4_666 ?
O8 Ca2 O8 180.0 3_677 . ?
O8 Ca2 O4 88.62(12) 3_677 4_676 ?
O8 Ca2 O4 91.38(12) . 4_676 ?
O8 Ca2 O4 91.38(12) 3_677 2_556 ?
O8 Ca2 O4 88.62(12) . 2_556 ?
O4 Ca2 O4 180.0 4_676 2_556 ?
O8 Ca2 O6 75.17(12) 3_677 3_667 ?
O8 Ca2 O6 104.83(12) . 3_667 ?
O4 Ca2 O6 76.24(11) 4_676 3_667 ?
O4 Ca2 O6 103.76(11) 2_556 3_667 ?
O8 Ca2 O6 104.83(12) 3_677 1_565 ?
O8 Ca2 O6 75.17(12) . 1_565 ?
O4 Ca2 O6 103.76(11) 4_676 1_565 ?
O4 Ca2 O6 76.24(11) 2_556 1_565 ?
O6 Ca2 O6 180.0 3_667 1_565 ?
O8 Ca2 Co1 111.22(9) 3_677 2_556 ?
O8 Ca2 Co1 68.78(9) . 2_556 ?
O4 Ca2 Co1 142.71(7) 4_676 2_556 ?
O4 Ca2 Co1 37.29(7) 2_556 2_556 ?
O6 Ca2 Co1 138.06(8) 3_667 2_556 ?
O6 Ca2 Co1 41.94(8) 1_565 2_556 ?
O8 Ca2 Co1 68.78(9) 3_677 4_676 ?
O8 Ca2 Co1 111.22(9) . 4_676 ?
O4 Ca2 Co1 37.29(7) 4_676 4_676 ?
O4 Ca2 Co1 142.71(7) 2_556 4_676 ?
O6 Ca2 Co1 41.94(8) 3_667 4_676 ?
O6 Ca2 Co1 138.06(8) 1_565 4_676 ?
Co1 Ca2 Co1 180.0 2_556 4_676 ?
O8 Ca2 P1 74.68(9) 3_677 2_556 ?
O8 Ca2 P1 105.33(9) . 2_556 ?
O4 Ca2 P1 159.44(8) 4_676 2_556 ?
O4 Ca2 P1 20.56(8) 2_556 2_556 ?
O6 Ca2 P1 87.76(8) 3_667 2_556 ?
O6 Ca2 P1 92.24(8) 1_565 2_556 ?
Co1 Ca2 P1 56.948(19) 2_556 2_556 ?
Co1 Ca2 P1 123.052(19) 4_676 2_556 ?
O8 Ca2 P1 105.32(9) 3_677 4_676 ?
O8 Ca2 P1 74.67(9) . 4_676 ?
O4 Ca2 P1 20.56(8) 4_676 4_676 ?
O4 Ca2 P1 159.44(8) 2_556 4_676 ?
O6 Ca2 P1 92.24(8) 3_667 4_676 ?
O6 Ca2 P1 87.76(8) 1_565 4_676 ?
Co1 Ca2 P1 123.052(19) 2_556 4_676 ?
Co1 Ca2 P1 56.948(19) 4_676 4_676 ?
P1 Ca2 P1 180.0 2_556 4_676 ?
O8 Ca2 P2 83.29(10) 3_677 1_565 ?
O8 Ca2 P2 96.71(10) . 1_565 ?
O4 Ca2 P2 98.01(8) 4_676 1_565 ?
O4 Ca2 P2 81.99(8) 2_556 1_565 ?
O6 Ca2 P2 157.75(8) 3_667 1_565 ?
O6 Ca2 P2 22.25(8) 1_565 1_565 ?
Co1 Ca2 P2 55.90(2) 2_556 1_565 ?
Co1 Ca2 P2 124.10(2) 4_676 1_565 ?
P1 Ca2 P2 91.94(2) 2_556 1_565 ?
P1 Ca2 P2 88.06(2) 4_676 1_565 ?
O8 Ca2 P2 96.71(10) 3_677 3_667 ?
O8 Ca2 P2 83.29(10) . 3_667 ?
O4 Ca2 P2 81.99(8) 4_676 3_667 ?
O4 Ca2 P2 98.01(8) 2_556 3_667 ?
O6 Ca2 P2 22.25(8) 3_667 3_667 ?
O6 Ca2 P2 157.75(8) 1_565 3_667 ?
Co1 Ca2 P2 124.10(2) 2_556 3_667 ?
Co1 Ca2 P2 55.90(2) 4_676 3_667 ?
P1 Ca2 P2 88.06(2) 2_556 3_667 ?
P1 Ca2 P2 91.94(2) 4_676 3_667 ?
P2 Ca2 P2 180.0 1_565 3_667 ?
O8 Co2 O8 180.0 3_677 . ?
O8 Co2 O4 91.38(12) 3_677 2_556 ?
O8 Co2 O4 88.62(12) . 2_556 ?
O8 Co2 O4 88.62(12) 3_677 4_676 ?
O8 Co2 O4 91.38(12) . 4_676 ?
O4 Co2 O4 180.0 2_556 4_676 ?
O8 Co2 O6 104.83(12) 3_677 1_565 ?
O8 Co2 O6 75.17(12) . 1_565 ?
O4 Co2 O6 76.24(11) 2_556 1_565 ?
O4 Co2 O6 103.76(11) 4_676 1_565 ?
O8 Co2 O6 75.17(12) 3_677 3_667 ?
O8 Co2 O6 104.83(12) . 3_667 ?
O4 Co2 O6 103.76(11) 2_556 3_667 ?
O4 Co2 O6 76.24(11) 4_676 3_667 ?
O6 Co2 O6 180.0 1_565 3_667 ?
O2 Ca1 O7 127.43(12) . 4_575 ?
O2 Ca1 O1 93.24(10) . 2_545 ?
O7 Ca1 O1 128.15(11) 4_575 2_545 ?
O2 Ca1 O6 86.89(11) . 4_565 ?
O7 Ca1 O6 93.75(11) 4_575 4_565 ?
O1 Ca1 O6 122.43(10) 2_545 4_565 ?
O2 Ca1 O5 150.93(11) . 3_566 ?
O7 Ca1 O5 79.78(11) 4_575 3_566 ?
O1 Ca1 O5 72.22(10) 2_545 3_566 ?
O6 Ca1 O5 80.56(11) 4_565 3_566 ?
O2 Ca1 O3 128.85(10) . 2 ?
O7 Ca1 O3 64.77(10) 4_575 2 ?
O1 Ca1 O3 64.53(9) 2_545 2 ?
O6 Ca1 O3 144.22(11) 4_565 2 ?
O5 Ca1 O3 68.12(9) 3_566 2 ?
O2 Ca1 O2 78.12(8) . 2 ?
O7 Ca1 O2 75.52(10) 4_575 2 ?
O1 Ca1 O2 85.00(10) 2_545 2 ?
O6 Ca1 O2 149.67(10) 4_565 2 ?
O5 Ca1 O2 123.81(10) 3_566 2 ?
O3 Ca1 O2 55.72(9) 2 2 ?
O2 Ca1 O8 82.92(10) . 4_575 ?
O7 Ca1 O8 53.84(11) 4_575 4_575 ?
O1 Ca1 O8 175.58(10) 2_545 4_575 ?
O6 Ca1 O8 59.74(9) 4_565 4_575 ?
O5 Ca1 O8 112.19(10) 3_566 4_575 ?
O3 Ca1 O8 116.33(9) 2 4_575 ?
O2 Ca1 O8 92.04(9) 2 4_575 ?
O2 Ca1 O7 90.29(10) . 4_565 ?
O7 Ca1 O7 129.97(13) 4_575 4_565 ?
O1 Ca1 O7 70.32(9) 2_545 4_565 ?
O6 Ca1 O7 52.11(9) 4_565 4_565 ?
O5 Ca1 O7 61.36(10) 3_566 4_565 ?
O3 Ca1 O7 119.70(9) 2 4_565 ?
O2 Ca1 O7 152.16(9) 2 4_565 ?
O8 Ca1 O7 111.76(9) 4_575 4_565 ?
O2 Ca1 P2 109.58(8) . 4_575 ?
O7 Ca1 P2 27.37(8) 4_575 4_575 ?
O1 Ca1 P2 154.82(8) 2_545 4_575 ?
O6 Ca1 P2 70.94(7) 4_565 4_575 ?
O5 Ca1 P2 91.00(7) 3_566 4_575 ?
O3 Ca1 P2 92.10(7) 2 4_575 ?
O2 Ca1 P2 89.32(7) 2 4_575 ?
O8 Ca1 P2 27.98(7) 4_575 4_575 ?
O7 Ca1 P2 118.49(6) 4_565 4_575 ?
O2 Ca1 P1 103.70(8) . 2 ?
O7 Ca1 P1 66.32(8) 4_575 2 ?
O1 Ca1 P1 74.51(7) 2_545 2 ?
O6 Ca1 P1 160.01(8) 4_565 2 ?
O5 Ca1 P1 96.61(7) 3_566 2 ?
O3 Ca1 P1 28.57(6) 2 2 ?
O2 Ca1 P1 27.21(6) 2 2 ?
O8 Ca1 P1 104.20(7) 4_575 2 ?
O7 Ca1 P1 142.76(7) 4_565 2 ?
P2 Ca1 P1 89.41(3) 4_575 2 ?
O2 Ca1 P2 84.05(8) . 4_565 ?
O7 Ca1 P2 115.56(8) 4_575 4_565 ?
O1 Ca1 P2 97.15(8) 2_545 4_565 ?
O6 Ca1 P2 25.55(7) 4_565 4_565 ?
O5 Ca1 P2 73.35(7) 3_566 4_565 ?
O3 Ca1 P2 140.77(7) 2 4_565 ?
O2 Ca1 P2 162.14(7) 2 4_565 ?
O8 Ca1 P2 84.68(7) 4_575 4_565 ?
O7 Ca1 P2 27.23(6) 4_565 4_565 ?
P2 Ca1 P2 95.73(3) 4_575 4_565 ?
P1 Ca1 P2 168.74(4) 2 4_565 ?
O2 P1 O4 112.41(17) . . ?
O2 P1 O1 111.96(17) . . ?
O4 P1 O1 111.61(16) . . ?
O2 P1 O3 107.05(16) . . ?
O4 P1 O3 107.99(16) . . ?
O1 P1 O3 105.38(16) . . ?
O2 P1 Ca1 54.64(12) . 2_545 ?
O4 P1 Ca1 128.90(12) . 2_545 ?
O1 P1 Ca1 118.96(12) . 2_545 ?
O3 P1 Ca1 52.56(11) . 2_545 ?
O2 P1 Ca2 87.17(12) . 2_546 ?
O4 P1 Ca2 30.57(12) . 2_546 ?
O1 P1 Ca2 108.59(12) . 2_546 ?
O3 P1 Ca2 134.61(11) . 2_546 ?
Ca1 P1 Ca2 126.77(3) 2_545 2_546 ?
O2 P1 Ca1 27.35(12) . . ?
O4 P1 Ca1 98.70(12) . . ?
O1 P1 Ca1 97.88(12) . . ?
O3 P1 Ca1 134.37(11) . . ?
Ca1 P1 Ca1 81.85(3) 2_545 . ?
Ca2 P1 Ca1 68.79(2) 2_546 . ?
O2 P1 Ca1 83.04(12) . 2 ?
O4 P1 Ca1 138.62(12) . 2 ?
O1 P1 Ca1 31.82(11) . 2 ?
O3 P1 Ca1 102.95(10) . 2 ?
Ca1 P1 Ca1 91.78(3) 2_545 2 ?
Ca2 P1 Ca1 121.74(3) 2_546 2 ?
Ca1 P1 Ca1 77.55(3) . 2 ?
O8 P2 O6 113.2(2) . . ?
O8 P2 O5 112.79(19) . . ?
O6 P2 O5 108.51(17) . . ?
O8 P2 O7 106.2(2) . . ?
O6 P2 O7 107.02(19) . . ?
O5 P2 O7 108.91(19) . . ?
O8 P2 Ca1 65.31(15) . 4_676 ?
O6 P2 Ca1 139.64(13) . 4_676 ?
O5 P2 Ca1 108.45(12) . 4_676 ?
O7 P2 Ca1 44.69(13) . 4_676 ?
O8 P2 Ca1 113.08(14) . 4_666 ?
O6 P2 Ca1 45.80(12) . 4_666 ?
O5 P2 Ca1 133.73(13) . 4_666 ?
O7 P2 Ca1 63.02(13) . 4_666 ?
Ca1 P2 Ca1 95.73(3) 4_676 4_666 ?
O8 P2 Ca2 81.25(15) . 1_545 ?
O6 P2 Ca2 34.61(14) . 1_545 ?
O5 P2 Ca2 111.79(13) . 1_545 ?
O7 P2 Ca2 131.46(13) . 1_545 ?
Ca1 P2 Ca2 135.13(4) 4_676 1_545 ?
Ca1 P2 Ca2 69.92(2) 4_666 1_545 ?
O8 P2 Ca2 23.80(13) . . ?
O6 P2 Ca2 125.05(15) . . ?
O5 P2 Ca2 89.00(12) . . ?
O7 P2 Ca2 115.76(13) . . ?
Ca1 P2 Ca2 71.08(3) 4_676 . ?
Ca1 P2 Ca2 136.77(4) 4_666 . ?
Ca2 P2 Ca2 90.44(3) 1_545 . ?
P1 O1 Cu2 125.89(17) . 1_565 ?
P1 O1 Ca1 128.22(16) . 2 ?
Cu2 O1 Ca1 103.52(12) 1_565 2 ?
P1 O2 Ca1 135.04(18) . . ?
P1 O2 Ca1 98.15(14) . 2_545 ?
Ca1 O2 Ca1 126.49(12) . 2_545 ?
P1 O3 Cu2 121.94(16) . . ?
P1 O3 Co1 110.86(14) . 3_666 ?
Cu2 O3 Co1 123.42(14) . 3_666 ?
P1 O3 Ca1 98.86(13) . 2_545 ?
Cu2 O3 Ca1 97.32(11) . 2_545 ?
Co1 O3 Ca1 93.12(10) 3_666 2_545 ?
P1 O4 Co1 127.66(18) . . ?
P1 O4 Ca2 128.87(18) . 2_546 ?
Co1 O4 Ca2 99.92(12) . 2_546 ?
P2 O5 Co1 115.34(17) . 2_556 ?
P2 O5 Ca1 132.30(18) . 3_566 ?
Co1 O5 Ca1 99.40(12) 2_556 3_566 ?
P2 O6 Co1 113.73(18) . 2_546 ?
P2 O6 Ca2 123.1(2) . 1_545 ?
Co1 O6 Ca2 92.09(11) 2_546 1_545 ?
P2 O6 Ca1 108.66(16) . 4_666 ?
Co1 O6 Ca1 112.38(14) 2_546 4_666 ?
Ca2 O6 Ca1 105.92(12) 1_545 4_666 ?
P2 O7 Co1 139.1(2) . . ?
P2 O7 Ca1 107.94(18) . 4_676 ?
Co1 O7 Ca1 104.68(13) . 4_676 ?
P2 O7 Ca1 89.75(14) . 4_666 ?
Co1 O7 Ca1 87.74(12) . 4_666 ?
Ca1 O7 Ca1 129.96(13) 4_676 4_666 ?
P2 O8 Ca2 140.1(2) . . ?
P2 O8 Co2 140.1(2) . . ?
Ca2 O8 Co2 0.0 . . ?
P2 O8 Ca1 86.71(16) . 4_676 ?
Ca2 O8 Ca1 98.35(13) . 4_676 ?
Co2 O8 Ca1 98.35(13) . 4_676 ?

loop_
_geom_bond_atom_site_label_1
_geom_bond_atom_site_label_2
_geom_bond_distance
_geom_bond_site_symmetry_2
_geom_bond_publ_flag
Cu2 O3 1.921(3) . ?
Cu2 O3 1.921(3) 3_656 ?
Cu2 O1 1.964(3) 3_666 ?
Cu2 O1 1.964(3) 1_545 ?
Cu2 Ca1 3.4323(8) 2_545 ?
Cu2 Ca1 3.4323(8) 4_666 ?
Co1 O7 1.947(4) . ?
Co1 O4 1.979(3) . ?
Co1 O5 2.029(3) 2_546 ?
Co1 O3 2.089(3) 3_666 ?
Co1 O6 2.152(3) 2_556 ?
Co1 Ca2 3.2181(6) 2_546 ?
Co1 Ca1 3.4307(10) 4_676 ?
Co1 Ca1 3.5299(10) 4_666 ?
Ca2 O8 2.192(3) 3_677 ?
Ca2 O8 2.192(3) . ?
Ca2 O4 2.219(3) 4_676 ?
Ca2 O4 2.219(3) 2_556 ?
Ca2 O6 2.315(3) 3_667 ?
Ca2 O6 2.315(3) 1_565 ?
Ca2 P1 3.3966(10) 2_556 ?
Ca2 P1 3.3966(10) 4_676 ?
Ca2 P2 3.4128(10) 1_565 ?
Ca2 P2 3.4128(10) 3_667 ?
Co2 O8 2.192(3) 3_677 ?
Co2 O8 2.192(3) . ?
Co2 O4 2.219(3) 2_556 ?
Co2 O4 2.219(3) 4_676 ?
Co2 O6 2.315(3) 1_565 ?
Co2 O6 2.315(3) 3_667 ?
Ca1 O2 2.278(3) . ?
Ca1 O7 2.374(3) 4_575 ?
Ca1 O1 2.393(3) 2_545 ?
Ca1 O6 2.566(3) 4_565 ?
Ca1 O5 2.576(3) 3_566 ?
Ca1 O3 2.610(3) 2 ?
Ca1 O2 2.676(3) 2 ?
Ca1 O8 2.922(4) 4_575 ?
Ca1 O7 3.022(3) 4_565 ?
Ca1 P2 3.2108(13) 4_575 ?
Ca1 P1 3.2480(13) 2 ?
Ca1 P2 3.3910(13) 4_565 ?
P1 O2 1.500(3) . ?
P1 O4 1.532(3) . ?
P1 O1 1.549(3) . ?
P1 O3 1.572(3) . ?
P2 O8 1.509(4) . ?
P2 O6 1.543(3) . ?
P2 O5 1.546(3) . ?
P2 O7 1.551(3) . ?
